data_4119994
loop_
_publ_author_name
'Kim E. Jelfs'
'Edward G. B. Eden'
'Jamie L. Culshaw'
'Stephen Shakespeare'
'Edward O. Pyzer-Knapp'
'Hugh P. G. Thompson'
'John Bacsa'
'Graeme M. Day'
'Dave J. Adams'
'Andrew I. Cooper'

_publ_contact_author_name
;
;
_publ_section_title
;
 In silico Design of Supramolecules from Their Precursors: Odd-Even
 Effects in Cage-Forming Reactions
;
_journal_name_full 'Journal of the American Chemical Society'
_journal_page_first 9307
_journal_page_last 9310
_journal_paper_doi 10.1021/ja404253j
_journal_volume 135
_journal_year 2013
_chemical_formula_moiety '(C66 H84 N12).7(C H4 O)'
_chemical_formula_sum 'C73 H112 N12 O7'
_chemical_formula_weight 1269.75
_chemical_name_systematic
;
 ? 
;
_space_group_crystal_system monoclinic
_space_group_IT_number 15
_space_group_name_Hall '-C 2yc'
_space_group_name_H-M_alt 'C 1 2/c 1'
_symmetry_space_group_name_Hall '-C 2yc'
_symmetry_space_group_name_H-M 'C 1 2/c 1'
_atom_sites_solution_hydrogens geom
_atom_sites_solution_primary direct
_atom_sites_solution_secondary difmap
_audit_creation_date 2012-06-21
_audit_creation_method
;
  Olex2 1.2-alpha
  (compiled Mar 30 2012 14:36:40, GUI svn.r4156)
;
_cell_angle_alpha 90.00
_cell_angle_beta 116.661(4)
_cell_angle_gamma 90.00
_cell_formula_units_Z 4
_cell_length_a 35.251(3)
_cell_length_b 8.8610(10)
_cell_length_c 26.926(2)
_cell_measurement_reflns_used 269
_cell_measurement_temperature 173(2)
_cell_measurement_theta_max 19.45
_cell_measurement_theta_min 2.37
_cell_volume 7516.3(12)
_computing_cell_refinement 'SAINT v7.68A (Bruker, 2009)'
_computing_data_collection 'APEX2 v2011.2-4 (Bruker, 2011)'
_computing_data_reduction 'SAINT v7.68A (Bruker, 2009)'
_computing_molecular_graphics
;
O. V. Dolomanov, L. J. Bourhis, R. J. Gildea, J. A. K. Howard and H. Puschmann,
OLEX2: a complete structure solution, refinement and analysis program.
J. Appl. Cryst. (2009). 42, 339-341.
;
_computing_publication_material
;
O. V. Dolomanov, L. J. Bourhis, R. J. Gildea, J. A. K. Howard and H. Puschmann,
OLEX2: a complete structure solution, refinement and analysis program.
J. Appl. Cryst. (2009). 42, 339-341.
;
_computing_structure_refinement 'SHELXL-97 (Sheldrick, 2008)'
_computing_structure_solution 'SHELXS-97 (Sheldrick, 2008)'
_diffrn_ambient_temperature 173(2)
_diffrn_detector_area_resol_mean 512
_diffrn_measured_fraction_theta_full 0.982
_diffrn_measured_fraction_theta_max 0.982
_diffrn_measurement_device_type 'Bruker D8 diffractometer with APEX detector'
_diffrn_measurement_method '\w scans with a narrow frame width'
_diffrn_radiation_monochromator graphite
_diffrn_radiation_type MoK\a
_diffrn_radiation_wavelength 0.71073
_diffrn_reflns_av_R_equivalents 0.0510
_diffrn_reflns_av_unetI/netI 0.0774
_diffrn_reflns_limit_h_max 42
_diffrn_reflns_limit_h_min -42
_diffrn_reflns_limit_k_max 9
_diffrn_reflns_limit_k_min -10
_diffrn_reflns_limit_l_max 19
_diffrn_reflns_limit_l_min -32
_diffrn_reflns_number 16746
_diffrn_reflns_theta_full 25.35
_diffrn_reflns_theta_max 25.35
_diffrn_reflns_theta_min 1.29
_diffrn_source 'fine-focus sealed tube'
_diffrn_standards_number 0
_exptl_absorpt_coefficient_mu 0.073
_exptl_absorpt_correction_T_max 0.7453
_exptl_absorpt_correction_T_min 0.6193
_exptl_absorpt_correction_type multi-scan
_exptl_absorpt_process_details
;
SADABS-2008/1 (Bruker,2008) was used for absorption correction.
R(int) was 0.0891 before and 0.0476 after correction.
The Ratio of minimum to maximum transmission is 0.8309.
The \l/2 correction factor is 0.0015.
;
_exptl_crystal_colour colourless
_exptl_crystal_density_diffrn 1.122
_exptl_crystal_description needle
_exptl_crystal_F_000 2760
_exptl_crystal_size_max 0.50
_exptl_crystal_size_mid 0.20
_exptl_crystal_size_min 0.10
_platon_squeeze_details
;
 Squeeze calculates 8 solvent accessible voids per unit cell  
 and 128 electrons for each formula unit, corresponding to 
 an additional 7 methanol molecules for each molecular formula unit
 or 6 methanol molecules and 2 water molecules. 

;
_refine_diff_density_max 0.254
_refine_diff_density_min -0.241
_refine_diff_density_rms 0.055
_refine_ls_extinction_method none
_refine_ls_goodness_of_fit_ref 1.071
_refine_ls_hydrogen_treatment constr
_refine_ls_matrix_type full
_refine_ls_number_parameters 352
_refine_ls_number_reflns 6779
_refine_ls_number_restraints 0
_refine_ls_restrained_S_all 1.071
_refine_ls_R_factor_all 0.1474
_refine_ls_R_factor_gt 0.0998
_refine_ls_shift/su_max 0.000
_refine_ls_shift/su_mean 0.000
_refine_ls_structure_factor_coef Fsqd
_refine_ls_weighting_details 'calc w=1/[\s^2^(Fo^2^)+(0.0555P)^2^+26.9369P] where P=(Fo^2^+2Fc^2^)/3'
_refine_ls_weighting_scheme calc
_refine_ls_wR_factor_gt 0.2020
_refine_ls_wR_factor_ref 0.2197
_reflns_number_gt 4235
_reflns_number_total 6779
_reflns_threshold_expression >2sigma(I)
_cod_data_source_file ja404253j_si_002.cif
_cod_data_source_block ss27070m
_cod_database_code 4119994

loop_
_space_group_symop_id
_space_group_symop_operation_xyz
1 'x, y, z'
2 '-x, y, -z+1/2'
3 'x+1/2, y+1/2, z'
4 '-x+1/2, y+1/2, -z+1/2'
5 '-x, -y, -z'
6 'x, -y, z-1/2'
7 '-x+1/2, -y+1/2, -z'
8 'x+1/2, -y+1/2, z-1/2'

loop_
_atom_site_label
_atom_site_type_symbol
_atom_site_fract_x
_atom_site_fract_y
_atom_site_fract_z
_atom_site_U_iso_or_equiv
_atom_site_adp_type
_atom_site_occupancy
_atom_site_symmetry_multiplicity
_atom_site_calc_flag
_atom_site_refinement_flags
N2 N 0.15118(9) 0.5600(4) 0.61186(13) 0.0282(8) Uani 1 1 d .
N1 N -0.02636(9) 0.6098(4) 0.39391(13) 0.0301(8) Uani 1 1 d .
N4 N -0.00639(10) 1.1924(4) 0.38386(14) 0.0330(8) Uani 1 1 d .
N5 N 0.16284(10) 1.0390(4) 0.35595(14) 0.0333(8) Uani 1 1 d .
N6 N 0.14675(10) 0.4603(4) 0.37213(14) 0.0361(8) Uani 1 1 d .
N3 N 0.17294(9) 1.1297(4) 0.59971(14) 0.0328(8) Uani 1 1 d .
C5 C 0.15795(12) 0.5322(4) 0.57091(16) 0.0308(9) Uani 1 1 d .
H5 H 0.1860 0.5080 0.5770 0.037 Uiso 1 1 calc R
C4 C 0.12339(11) 0.5360(4) 0.51300(16) 0.0273(9) Uani 1 1 d .
C3 C 0.08172(12) 0.5730(4) 0.50238(16) 0.0287(9) Uani 1 1 d .
H3 H 0.0756 0.5972 0.5324 0.034 Uiso 1 1 calc R
C2 C 0.04970(11) 0.5745(4) 0.44871(15) 0.0268(9) Uani 1 1 d .
C1 C 0.00584(11) 0.6090(4) 0.43961(16) 0.0272(9) Uani 1 1 d .
H1 H 0.0020 0.6326 0.4715 0.033 Uiso 1 1 calc R
C10 C 0.21005(12) 1.1190(5) 0.65427(17) 0.0391(11) Uani 1 1 d .
H10A H 0.2138 1.2155 0.6745 0.047 Uiso 1 1 calc R
H10B H 0.2358 1.1007 0.6493 0.047 Uiso 1 1 calc R
C19 C -0.08529(11) 0.7933(5) 0.36092(17) 0.0350(10) Uani 1 1 d .
H19A H -0.0879 0.7820 0.3229 0.042 Uiso 1 1 calc R
H19B H -0.1141 0.8105 0.3576 0.042 Uiso 1 1 calc R
C18 C -0.05779(11) 0.9305(5) 0.38827(17) 0.0335(10) Uani 1 1 d .
H18A H -0.0545 0.9401 0.4267 0.040 Uiso 1 1 calc R
H18B H -0.0292 0.9145 0.3906 0.040 Uiso 1 1 calc R
C17 C -0.07608(12) 1.0768(5) 0.35713(17) 0.0350(10) Uani 1 1 d .
H17A H -0.0801 1.0667 0.3185 0.042 Uiso 1 1 calc R
H17B H -0.1043 1.0947 0.3557 0.042 Uiso 1 1 calc R
C16 C -0.04767(11) 1.2117(5) 0.38415(18) 0.0356(10) Uani 1 1 d .
H16A H -0.0615 1.3048 0.3637 0.043 Uiso 1 1 calc R
H16B H -0.0434 1.2224 0.4229 0.043 Uiso 1 1 calc R
C15 C 0.02555(12) 1.1786(4) 0.43063(16) 0.0310(9) Uani 1 1 d .
H15 H 0.0215 1.1887 0.4630 0.037 Uiso 1 1 calc R
C14 C 0.06878(11) 1.1478(4) 0.43775(16) 0.0293(9) Uani 1 1 d .
C21 C 0.07751(12) 1.1240(5) 0.39268(17) 0.0332(10) Uani 1 1 d .
H21 H 0.0551 1.1273 0.3559 0.040 Uiso 1 1 calc R
C22 C 0.11932(12) 1.0953(5) 0.40134(17) 0.0331(10) Uani 1 1 d .
C23 C 0.12643(13) 1.0665(5) 0.35218(17) 0.0357(10) Uani 1 1 d .
H23 H 0.1028 1.0687 0.3164 0.043 Uiso 1 1 calc R
C24 C 0.16578(14) 1.0068(5) 0.30386(17) 0.0413(11) Uani 1 1 d .
H24A H 0.1834 1.0847 0.2978 0.050 Uiso 1 1 calc R
H24B H 0.1371 1.0097 0.2720 0.050 Uiso 1 1 calc R
C25 C 0.18536(13) 0.8527(5) 0.30743(18) 0.0383(11) Uani 1 1 d .
H25A H 0.2135 0.8500 0.3402 0.046 Uiso 1 1 calc R
H25B H 0.1897 0.8367 0.2740 0.046 Uiso 1 1 calc R
C26 C 0.15827(12) 0.7244(5) 0.31192(17) 0.0343(10) Uani 1 1 d .
H26A H 0.1533 0.7413 0.3449 0.041 Uiso 1 1 calc R
H26B H 0.1304 0.7250 0.2786 0.041 Uiso 1 1 calc R
C27 C 0.17882(14) 0.5716(5) 0.31689(18) 0.0387(11) Uani 1 1 d .
H27A H 0.2068 0.5717 0.3500 0.046 Uiso 1 1 calc R
H27B H 0.1837 0.5549 0.2838 0.046 Uiso 1 1 calc R
C28 C 0.15205(15) 0.4399(5) 0.32188(19) 0.0441(12) Uani 1 1 d .
H28A H 0.1239 0.4379 0.2889 0.053 Uiso 1 1 calc R
H28B H 0.1665 0.3427 0.3237 0.053 Uiso 1 1 calc R
C29 C 0.10971(13) 0.4841(5) 0.36658(17) 0.0333(10) Uani 1 1 d .
H29 H 0.0869 0.4861 0.3301 0.040 Uiso 1 1 calc R
C30 C 0.10029(12) 0.5093(5) 0.41446(16) 0.0305(9) Uani 1 1 d .
C32 C 0.13259(12) 0.5064(5) 0.46899(16) 0.0330(10) Uani 1 1 d .
H32 H 0.1609 0.4841 0.4759 0.040 Uiso 1 1 calc R
C31 C 0.05934(12) 0.5426(4) 0.40419(16) 0.0302(9) Uani 1 1 d .
H31 H 0.0374 0.5443 0.3671 0.036 Uiso 1 1 calc R
C33 C 0.15125(12) 1.0911(5) 0.45511(17) 0.0343(10) Uani 1 1 d .
H33 H 0.1795 1.0718 0.4613 0.041 Uiso 1 1 calc R
C12 C 0.14323(12) 1.1142(4) 0.50027(16) 0.0300(9) Uani 1 1 d .
C11 C 0.17893(12) 1.1091(5) 0.55738(17) 0.0342(10) Uani 1 1 d .
H11 H 0.2069 1.0898 0.5621 0.041 Uiso 1 1 calc R
C20 C -0.06738(11) 0.6469(5) 0.39328(18) 0.0334(10) Uani 1 1 d .
H20A H -0.0634 0.6586 0.4319 0.040 Uiso 1 1 calc R
H20B H -0.0877 0.5634 0.3757 0.040 Uiso 1 1 calc R
C9 C 0.20439(12) 0.9918(5) 0.68798(16) 0.0349(10) Uani 1 1 d .
H9A H 0.2293 0.9896 0.7250 0.042 Uiso 1 1 calc R
H9B H 0.1790 1.0129 0.6936 0.042 Uiso 1 1 calc R
C8 C 0.19938(12) 0.8381(4) 0.66125(16) 0.0329(10) Uani 1 1 d .
H8A H 0.2251 0.8157 0.6567 0.039 Uiso 1 1 calc R
H8B H 0.1750 0.8413 0.6237 0.039 Uiso 1 1 calc R
C7 C 0.19234(12) 0.7109(5) 0.69407(16) 0.0326(10) Uani 1 1 d .
H7A H 0.1664 0.7323 0.6983 0.039 Uiso 1 1 calc R
H7B H 0.2166 0.7076 0.7317 0.039 Uiso 1 1 calc R
C6 C 0.18775(12) 0.5575(5) 0.66657(16) 0.0363(10) Uani 1 1 d .
H6A H 0.2138 0.5337 0.6628 0.044 Uiso 1 1 calc R
H6B H 0.1838 0.4784 0.6898 0.044 Uiso 1 1 calc R
C13 C 0.10199(12) 1.1443(4) 0.49143(17) 0.0315(9) Uani 1 1 d .
H13 H 0.0964 1.1626 0.5223 0.038 Uiso 1 1 calc R

loop_
_atom_site_aniso_label
_atom_site_aniso_U_11
_atom_site_aniso_U_22
_atom_site_aniso_U_33
_atom_site_aniso_U_23
_atom_site_aniso_U_13
_atom_site_aniso_U_12
N2 0.0243(16) 0.0276(18) 0.0303(19) -0.0014(15) 0.0103(15) -0.0049(14)
N1 0.0237(17) 0.0313(19) 0.0339(19) 0.0003(16) 0.0118(16) 0.0011(14)
N4 0.0256(17) 0.032(2) 0.040(2) 0.0035(16) 0.0136(16) 0.0051(15)
N5 0.0407(19) 0.031(2) 0.038(2) 0.0016(16) 0.0264(17) 0.0027(16)
N6 0.0363(19) 0.035(2) 0.044(2) -0.0017(17) 0.0241(17) 0.0014(16)
N3 0.0236(17) 0.034(2) 0.036(2) -0.0007(16) 0.0093(15) 0.0042(15)
C5 0.0234(19) 0.032(2) 0.036(2) 0.0011(19) 0.0120(18) 0.0014(17)
C4 0.028(2) 0.022(2) 0.031(2) 0.0020(17) 0.0134(18) -0.0009(17)
C3 0.033(2) 0.026(2) 0.033(2) 0.0017(18) 0.0195(19) 0.0023(17)
C2 0.0244(19) 0.031(2) 0.029(2) -0.0039(18) 0.0155(18) 0.0004(17)
C1 0.029(2) 0.027(2) 0.030(2) -0.0021(18) 0.0171(19) 0.0020(17)
C10 0.030(2) 0.042(3) 0.040(3) -0.011(2) 0.011(2) 0.004(2)
C19 0.0201(19) 0.041(3) 0.044(3) 0.006(2) 0.0145(18) 0.0041(19)
C18 0.0185(18) 0.040(2) 0.038(2) 0.002(2) 0.0095(18) -0.0003(18)
C17 0.024(2) 0.037(2) 0.039(2) -0.003(2) 0.0094(18) 0.0042(18)
C16 0.023(2) 0.040(3) 0.044(3) -0.001(2) 0.0152(19) 0.0046(19)
C15 0.028(2) 0.036(2) 0.031(2) -0.0051(19) 0.0155(19) 0.0003(18)
C14 0.0251(19) 0.031(2) 0.035(2) -0.0015(18) 0.0161(18) -0.0004(17)
C21 0.027(2) 0.036(2) 0.033(2) 0.0026(19) 0.0098(18) 0.0053(18)
C22 0.030(2) 0.035(2) 0.039(2) 0.005(2) 0.020(2) 0.0067(19)
C23 0.039(2) 0.035(2) 0.035(2) 0.007(2) 0.019(2) 0.006(2)
C24 0.050(3) 0.049(3) 0.036(2) 0.005(2) 0.029(2) 0.011(2)
C25 0.042(2) 0.045(3) 0.045(3) 0.010(2) 0.034(2) 0.011(2)
C26 0.030(2) 0.049(3) 0.028(2) 0.004(2) 0.0165(18) 0.004(2)
C27 0.048(3) 0.043(3) 0.042(3) -0.003(2) 0.035(2) 0.004(2)
C28 0.054(3) 0.043(3) 0.056(3) -0.012(2) 0.044(2) -0.007(2)
C29 0.035(2) 0.033(2) 0.031(2) -0.0043(19) 0.0151(19) -0.0019(19)
C30 0.031(2) 0.033(2) 0.031(2) -0.0012(19) 0.0172(19) -0.0022(18)
C32 0.027(2) 0.037(2) 0.039(2) -0.004(2) 0.0176(19) -0.0008(19)
C31 0.031(2) 0.030(2) 0.031(2) 0.0017(18) 0.0152(18) -0.0003(18)
C33 0.028(2) 0.033(2) 0.047(3) 0.009(2) 0.020(2) 0.0062(18)
C12 0.030(2) 0.028(2) 0.035(2) 0.0001(18) 0.0170(19) 0.0024(18)
C11 0.027(2) 0.040(3) 0.039(2) 0.002(2) 0.0169(19) 0.0013(19)
C20 0.0228(19) 0.036(2) 0.046(3) -0.005(2) 0.0201(19) -0.0027(18)
C9 0.026(2) 0.040(3) 0.028(2) -0.009(2) 0.0034(18) 0.0004(19)
C8 0.027(2) 0.033(2) 0.035(2) -0.0063(19) 0.0110(18) 0.0024(18)
C7 0.027(2) 0.040(2) 0.024(2) 0.0056(19) 0.0061(17) 0.0093(19)
C6 0.033(2) 0.043(3) 0.031(2) 0.011(2) 0.0127(19) 0.007(2)
C13 0.032(2) 0.034(2) 0.036(2) 0.0013(19) 0.0222(19) 0.0025(19)

loop_
_atom_type_symbol
_atom_type_description
_atom_type_scat_dispersion_real
_atom_type_scat_dispersion_imag
_atom_type_scat_source
C C 0.0033 0.0016 'International Tables Vol C Tables 4.2.6.8 and 6.1.1.4'
H H 0.0000 0.0000 'International Tables Vol C Tables 4.2.6.8 and 6.1.1.4'
N N 0.0061 0.0033 'International Tables Vol C Tables 4.2.6.8 and 6.1.1.4'
O O 0.0106 0.0060 'International Tables Vol C Tables 4.2.6.8 and 6.1.1.4'

loop_
_geom_angle_atom_site_label_1
_geom_angle_atom_site_label_2
_geom_angle_atom_site_label_3
_geom_angle
C5 N2 C6 117.1(3)
C1 N1 C20 117.8(3)
C15 N4 C16 116.6(3)
C23 N5 C24 117.5(4)
C29 N6 C28 117.8(4)
C11 N3 C10 117.4(3)
N2 C5 H5 119.1
N2 C5 C4 121.9(3)
C4 C5 H5 119.1
C3 C4 C5 120.6(4)
C32 C4 C5 119.7(3)
C32 C4 C3 119.6(4)
C4 C3 H3 119.8
C2 C3 C4 120.4(4)
C2 C3 H3 119.8
C3 C2 C1 118.5(3)
C3 C2 C31 119.5(3)
C31 C2 C1 122.0(3)
N1 C1 C2 125.8(4)
N1 C1 H1 117.1
C2 C1 H1 117.1
N3 C10 H10A 109.6
N3 C10 H10B 109.6
N3 C10 C9 110.5(3)
H10A C10 H10B 108.1
C9 C10 H10A 109.6
C9 C10 H10B 109.6
H19A C19 H19B 107.8
C18 C19 H19A 109.0
C18 C19 H19B 109.0
C18 C19 C20 113.0(3)
C20 C19 H19A 109.0
C20 C19 H19B 109.0
C19 C18 H18A 108.9
C19 C18 H18B 108.9
H18A C18 H18B 107.8
C17 C18 C19 113.1(3)
C17 C18 H18A 108.9
C17 C18 H18B 108.9
C18 C17 H17A 109.1
C18 C17 H17B 109.1
H17A C17 H17B 107.9
C16 C17 C18 112.4(3)
C16 C17 H17A 109.1
C16 C17 H17B 109.1
N4 C16 C17 110.3(3)
N4 C16 H16A 109.6
N4 C16 H16B 109.6
C17 C16 H16A 109.6
C17 C16 H16B 109.6
H16A C16 H16B 108.1
N4 C15 H15 118.2
N4 C15 C14 123.7(4)
C14 C15 H15 118.2
C21 C14 C15 122.3(4)
C13 C14 C15 118.5(3)
C13 C14 C21 119.2(3)
C14 C21 H21 119.8
C14 C21 C22 120.4(4)
C22 C21 H21 119.8
C21 C22 C23 118.0(4)
C33 C22 C21 118.6(4)
C33 C22 C23 123.4(4)
N5 C23 C22 122.4(4)
N5 C23 H23 118.8
C22 C23 H23 118.8
N5 C24 H24A 109.7
N5 C24 H24B 109.7
N5 C24 C25 109.7(3)
H24A C24 H24B 108.2
C25 C24 H24A 109.7
C25 C24 H24B 109.7
C24 C25 H25A 108.9
C24 C25 H25B 108.9
C24 C25 C26 113.2(3)
H25A C25 H25B 107.7
C26 C25 H25A 108.9
C26 C25 H25B 108.9
C25 C26 H26A 109.1
C25 C26 H26B 109.1
H26A C26 H26B 107.8
C27 C26 C25 112.5(3)
C27 C26 H26A 109.1
C27 C26 H26B 109.1
C26 C27 H27A 108.9
C26 C27 H27B 108.9
C26 C27 C28 113.4(3)
H27A C27 H27B 107.7
C28 C27 H27A 108.9
C28 C27 H27B 108.9
N6 C28 C27 108.9(3)
N6 C28 H28A 109.9
N6 C28 H28B 109.9
C27 C28 H28A 109.9
C27 C28 H28B 109.9
H28A C28 H28B 108.3
N6 C29 H29 118.5
N6 C29 C30 123.0(4)
C30 C29 H29 118.5
C32 C30 C29 121.0(3)
C31 C30 C29 118.8(4)
C31 C30 C32 120.2(4)
C4 C32 C30 120.1(4)
C4 C32 H32 119.9
C30 C32 H32 119.9
C2 C31 H31 119.9
C30 C31 C2 120.2(4)
C30 C31 H31 119.9
C22 C33 H33 119.1
C22 C33 C12 121.8(4)
C12 C33 H33 119.1
C33 C12 C11 119.5(3)
C33 C12 C13 119.3(4)
C13 C12 C11 121.2(4)
N3 C11 C12 121.5(4)
N3 C11 H11 119.3
C12 C11 H11 119.3
N1 C20 C19 110.3(3)
N1 C20 H20A 109.6
N1 C20 H20B 109.6
C19 C20 H20A 109.6
C19 C20 H20B 109.6
H20A C20 H20B 108.1
C10 C9 H9A 108.8
C10 C9 H9B 108.8
H9A C9 H9B 107.7
C8 C9 C10 113.8(3)
C8 C9 H9A 108.8
C8 C9 H9B 108.8
C9 C8 H8A 108.8
C9 C8 H8B 108.8
C9 C8 C7 113.9(3)
H8A C8 H8B 107.7
C7 C8 H8A 108.8
C7 C8 H8B 108.8
C8 C7 H7A 109.0
C8 C7 H7B 109.0
C8 C7 C6 112.9(3)
H7A C7 H7B 107.8
C6 C7 H7A 109.0
C6 C7 H7B 109.0
N2 C6 C7 109.3(3)
N2 C6 H6A 109.8
N2 C6 H6B 109.8
C7 C6 H6A 109.8
C7 C6 H6B 109.8
H6A C6 H6B 108.3
C14 C13 H13 119.7
C12 C13 C14 120.6(4)
C12 C13 H13 119.7

loop_
_geom_bond_atom_site_label_1
_geom_bond_atom_site_label_2
_geom_bond_distance
N2 C5 1.253(5)
N2 C6 1.459(5)
N1 C1 1.245(5)
N1 C20 1.475(4)
N4 C16 1.469(5)
N4 C15 1.263(5)
N5 C23 1.265(5)
N5 C24 1.480(5)
N6 C28 1.458(5)
N6 C29 1.264(5)
N3 C10 1.468(5)
N3 C11 1.262(5)
C5 H5 0.9500
C5 C4 1.487(5)
C4 C3 1.404(5)
C4 C32 1.387(5)
C3 H3 0.9500
C3 C2 1.378(5)
C2 C1 1.485(5)
C2 C31 1.413(5)
C1 H1 0.9500
C10 H10A 0.9900
C10 H10B 0.9900
C10 C9 1.515(6)
C19 H19A 0.9900
C19 H19B 0.9900
C19 C18 1.523(5)
C19 C20 1.533(5)
C18 H18A 0.9900
C18 H18B 0.9900
C18 C17 1.521(5)
C17 H17A 0.9900
C17 H17B 0.9900
C17 C16 1.519(5)
C16 H16A 0.9900
C16 H16B 0.9900
C15 H15 0.9500
C15 C14 1.474(5)
C14 C21 1.395(5)
C14 C13 1.393(5)
C21 H21 0.9500
C21 C22 1.408(5)
C22 C23 1.476(5)
C22 C33 1.379(5)
C23 H23 0.9500
C24 H24A 0.9900
C24 H24B 0.9900
C24 C25 1.513(6)
C25 H25A 0.9900
C25 H25B 0.9900
C25 C26 1.524(6)
C26 H26A 0.9900
C26 H26B 0.9900
C26 C27 1.512(6)
C27 H27A 0.9900
C27 H27B 0.9900
C27 C28 1.545(6)
C28 H28A 0.9900
C28 H28B 0.9900
C29 H29 0.9500
C29 C30 1.485(5)
C30 C32 1.397(5)
C30 C31 1.375(5)
C32 H32 0.9500
C31 H31 0.9500
C33 H33 0.9500
C33 C12 1.382(5)
C12 C11 1.488(5)
C12 C13 1.389(5)
C11 H11 0.9500
C20 H20A 0.9900
C20 H20B 0.9900
C9 H9A 0.9900
C9 H9B 0.9900
C9 C8 1.514(5)
C8 H8A 0.9900
C8 H8B 0.9900
C8 C7 1.520(5)
C7 H7A 0.9900
C7 H7B 0.9900
C7 C6 1.521(6)
C6 H6A 0.9900
C6 H6B 0.9900
C13 H13 0.9500

loop_
_geom_torsion_atom_site_label_1
_geom_torsion_atom_site_label_2
_geom_torsion_atom_site_label_3
_geom_torsion_atom_site_label_4
_geom_torsion
N2 C5 C4 C3 0.8(6)
N2 C5 C4 C32 179.1(4)
N4 C15 C14 C21 -3.1(6)
N4 C15 C14 C13 176.0(4)
N5 C24 C25 C26 64.1(5)
N6 C29 C30 C32 -0.6(6)
N6 C29 C30 C31 176.4(4)
N3 C10 C9 C8 60.6(4)
C5 N2 C6 C7 121.0(4)
C5 C4 C3 C2 -179.2(4)
C5 C4 C32 C30 179.8(4)
C4 C3 C2 C1 177.9(3)
C4 C3 C2 C31 -1.8(6)
C3 C4 C32 C30 -1.8(6)
C3 C2 C1 N1 -177.6(4)
C3 C2 C31 C30 0.5(6)
C1 N1 C20 C19 116.1(4)
C1 C2 C31 C30 -179.2(4)
C10 N3 C11 C12 178.7(4)
C10 C9 C8 C7 -178.2(3)
C19 C18 C17 C16 -178.5(3)
C18 C19 C20 N1 -64.5(4)
C18 C17 C16 N4 62.1(5)
C16 N4 C15 C14 175.6(4)
C15 N4 C16 C17 -114.4(4)
C15 C14 C21 C22 179.8(4)
C15 C14 C13 C12 179.4(4)
C14 C21 C22 C23 178.2(4)
C14 C21 C22 C33 0.0(6)
C21 C14 C13 C12 -1.4(6)
C21 C22 C23 N5 -179.7(4)
C21 C22 C33 C12 0.0(6)
C22 C33 C12 C11 -179.8(4)
C22 C33 C12 C13 -0.8(6)
C23 N5 C24 C25 -121.8(4)
C23 C22 C33 C12 -178.0(4)
C24 N5 C23 C22 178.0(4)
C24 C25 C26 C27 -178.6(4)
C25 C26 C27 C28 179.6(4)
C26 C27 C28 N6 -61.5(5)
C28 N6 C29 C30 -179.0(4)
C29 N6 C28 C27 114.8(4)
C29 C30 C32 C4 177.5(4)
C29 C30 C31 C2 -176.9(4)
C32 C4 C3 C2 2.5(6)
C32 C30 C31 C2 0.1(6)
C31 C2 C1 N1 2.1(6)
C31 C30 C32 C4 0.5(6)
C33 C22 C23 N5 -1.6(7)
C33 C12 C11 N3 180.0(4)
C33 C12 C13 C14 1.5(6)
C11 N3 C10 C9 -118.2(4)
C11 C12 C13 C14 -179.6(4)
C20 N1 C1 C2 179.9(4)
C20 C19 C18 C17 -178.4(3)
C9 C8 C7 C6 -179.5(3)
C8 C7 C6 N2 -60.6(4)
C6 N2 C5 C4 -178.1(3)
C13 C14 C21 C22 0.7(6)
C13 C12 C11 N3 1.0(6)

loop_
_platon_squeeze_void_nr
_platon_squeeze_void_average_x
_platon_squeeze_void_average_y
_platon_squeeze_void_average_z
_platon_squeeze_void_volume
_platon_squeeze_void_count_electrons
_platon_squeeze_void_content
1 0.250 0.252 0.000 200 58 ' '
2 0.750 0.752 0.000 200 58 ' '
3 0.456 0.396 0.008 7 0 ' '
4 0.956 0.896 0.008 7 0 ' '
5 0.100 0.125 0.053 8 1 ' '
6 0.600 0.625 0.053 8 1 ' '
7 0.500 0.326 0.250 229 67 ' '
8 1.000 0.826 0.250 229 67 ' '
9 0.250 0.090 0.500 200 58 ' '
10 0.750 0.590 0.500 200 58 ' '
11 0.400 0.625 0.447 7 1 ' '
12 0.900 0.125 0.447 7 1 ' '
13 0.044 0.896 0.492 7 0 ' '
14 0.544 0.396 0.492 7 0 ' '
15 0.457 0.604 0.509 7 0 ' '
16 0.957 0.104 0.509 7 0 ' '
17 0.102 0.874 0.555 7 1 ' '
18 0.602 0.374 0.555 7 1 ' '
19 0.500 0.672 0.750 229 68 ' '
20 1.000 0.172 0.750 229 68 ' '
21 0.398 0.374 0.945 7 1 ' '
22 0.898 0.874 0.945 7 1 ' '
23 0.043 0.104 0.991 6 0 ' '
24 0.543 0.604 0.991 6 0 ' '
